data_1565033
loop_
_publ_author_name
'Correia, Bruna B.'
'Brown, Thomas R.'
'Reibenspies, Joseph H.'
'Lee, Hee-Seung'
'Hancock, Robert D.'

_publ_section_title
;
 Exciplex formation as an approach to selective Copper(II) fluorescent
 sensors
;
_journal_name_full 'Inorganica Chimica Acta'
_journal_page_first 119544
_journal_paper_doi 10.1016/j.ica.2020.119544
_journal_volume 506
_journal_year 2020
_chemical_formula_moiety 'Cl O4, C36 H45 N4'
_chemical_formula_sum 'C36 H45 Cl N4 O4'
_chemical_formula_weight 633.21
_space_group_crystal_system orthorhombic
_space_group_IT_number 61
_space_group_name_Hall '-P 2ac 2ab'
_space_group_name_H-M_alt 'P b c a'
_atom_sites_solution_hydrogens geom
_atom_sites_solution_primary dual
_cell_angle_alpha 90
_cell_angle_beta 90
_cell_angle_gamma 90
_cell_formula_units_Z 8
_cell_length_a 17.8371(8)
_cell_length_b 16.1543(8)
_cell_length_c 22.5723(11)
_cell_measurement_reflns_used 9933
_cell_measurement_temperature 110
_cell_measurement_theta_max 26.87
_cell_measurement_theta_min 2.48
_cell_volume 6504.1(5)
_computing_cell_refinement 'SAINT v8.37A (Bruker, 2015)'
_computing_data_reduction 'SAINT v8.37A (Bruker, 2015)'
_computing_molecular_graphics 'Olex2 (Dolomanov et al., 2009)'
_computing_publication_material 'Olex2 (Dolomanov et al., 2009)'
_computing_structure_refinement 'XL (Sheldrick, 2008)'
_computing_structure_solution 'ShelXT (Sheldrick, 2015)'
_diffrn_ambient_temperature 110
_diffrn_detector 'CCD area detector'
_diffrn_detector_area_resol_mean 7.9
_diffrn_detector_type 'Bruker SMART CCD APEX2 area detector'
_diffrn_measured_fraction_theta_full 0.999
_diffrn_measured_fraction_theta_max 0.996
_diffrn_measurement_device 'three-circle diffractometer'
_diffrn_measurement_device_type 'Bruker SMART CCD APEX2 area detector'
_diffrn_measurement_method '\w scans'
_diffrn_radiation_monochromator graphite
_diffrn_radiation_probe x-ray
_diffrn_radiation_type MoK\a
_diffrn_radiation_wavelength 0.71073
_diffrn_reflns_av_R_equivalents 0.0728
_diffrn_reflns_av_unetI/netI 0.0245
_diffrn_reflns_Laue_measured_fraction_full 0.999
_diffrn_reflns_Laue_measured_fraction_max 0.996
_diffrn_reflns_limit_h_max 23
_diffrn_reflns_limit_h_min -23
_diffrn_reflns_limit_k_max 20
_diffrn_reflns_limit_k_min -20
_diffrn_reflns_limit_l_max 29
_diffrn_reflns_limit_l_min -29
_diffrn_reflns_number 162533
_diffrn_reflns_point_group_measured_fraction_full 0.999
_diffrn_reflns_point_group_measured_fraction_max 0.996
_diffrn_reflns_theta_full 25.242
_diffrn_reflns_theta_max 27.415
_diffrn_reflns_theta_min 1.804
_diffrn_source 'sealed X-ray tube'
_diffrn_source_target Mo
_diffrn_standards_number 0
_exptl_absorpt_coefficient_mu 0.163
_exptl_absorpt_correction_T_max 0.7456
_exptl_absorpt_correction_T_min 0.6936
_exptl_absorpt_correction_type multi-scan
_exptl_absorpt_process_details
'SADABS-2016/2 (Bruker,2016/2) was used for absorption correction. wR2(int) was 0.0923 before and 0.0699 after correction. The Ratio of minimum to maximum transmission is 0.9303. The \l/2 correction factor is Not present.'
_exptl_crystal_colour colourless
_exptl_crystal_colour_primary colourless
_exptl_crystal_density_diffrn 1.293
_exptl_crystal_description block
_exptl_crystal_F_000 2704
_exptl_crystal_size_max 0.778
_exptl_crystal_size_mid 0.404
_exptl_crystal_size_min 0.212
_refine_diff_density_max 0.317
_refine_diff_density_min -0.480
_refine_diff_density_rms 0.046
_refine_ls_extinction_coef .
_refine_ls_extinction_method none
_refine_ls_goodness_of_fit_ref 1.051
_refine_ls_hydrogen_treatment constr
_refine_ls_matrix_type full
_refine_ls_number_parameters 406
_refine_ls_number_reflns 7372
_refine_ls_number_restraints 0
_refine_ls_restrained_S_all 1.051
_refine_ls_R_factor_all 0.0585
_refine_ls_R_factor_gt 0.0393
_refine_ls_shift/su_max 0.001
_refine_ls_shift/su_mean 0.000
_refine_ls_structure_factor_coef Fsqd
_refine_ls_weighting_details 'w=1/[\s^2^(Fo^2^)+(0.0399P)^2^+4.4350P] where P=(Fo^2^+2Fc^2^)/3'
_refine_ls_weighting_scheme calc
_refine_ls_wR_factor_gt 0.0924
_refine_ls_wR_factor_ref 0.1056
_reflns_Friedel_coverage 0.000
_reflns_Friedel_fraction_full .
_reflns_Friedel_fraction_max .
_reflns_number_gt 5716
_reflns_number_total 7372
_reflns_threshold_expression 'I > 2\s(I)'
_cod_data_source_file ICA-2020-506-119544.cif
_cod_data_source_block rh145
_cod_database_code 1565033
_shelx_space_group_comment
;
The symmetry employed for this shelxl refinement is uniquely defined
by the following loop, which should always be used as a source of
symmetry information in preference to the above space-group names.
They are only intended as comments.
;
_shelx_estimated_absorpt_t_max 0.966
_shelx_estimated_absorpt_t_min 0.883
_olex2_refinement_description
;
1. Fixed Uiso
 At 1.2 times of:
  All C(H) groups, All C(H,H) groups, All N(H) groups
2.a Ternary CH refined with riding coordinates:
 N3(H3)
2.b Secondary CH2 refined with riding coordinates:
 C1(H1A,H1B), C2(H2A,H2B), C3(H3A,H3B), C4(H4A,H4B), C5(H5A,H5B), C6(H6A,H6B),
 C7(H7A,H7B), C8(H8A,H8B), C9(H9A,H9B), C16(H16A,H16B), C23(H23A,H23B),
 C30(H30A,H30B)
2.c Aromatic/amide H refined with riding coordinates:
 C11(H11), C12(H12), C13(H13), C14(H14), C15(H15), C18(H18), C19(H19),
 C20(H20), C21(H21), C22(H22), C25(H25), C26(H26), C27(H27), C28(H28), C29(H29),
  C32(H32), C33(H33), C34(H34), C35(H35), C36(H36)
;

loop_
_space_group_symop_operation_xyz
'x, y, z'
'-x+1/2, -y, z+1/2'
'-x, y+1/2, -z+1/2'
'x+1/2, -y+1/2, -z'
'-x, -y, -z'
'x-1/2, y, -z-1/2'
'x, -y-1/2, z-1/2'
'-x-1/2, y-1/2, z'

loop_
_atom_site_label
_atom_site_type_symbol
_atom_site_fract_x
_atom_site_fract_y
_atom_site_fract_z
_atom_site_U_iso_or_equiv
_atom_site_adp_type
_atom_site_occupancy
_atom_site_site_symmetry_order
_atom_site_calc_flag
_atom_site_refinement_flags_posn
_atom_site_refinement_flags_adp
_atom_site_refinement_flags_occupancy
_atom_site_disorder_assembly
_atom_site_disorder_group
Cl1 Cl 0.65161(2) 0.65472(2) 0.61424(2) 0.02458(10) Uani 1 1 d . . . . .
O1 O 0.62978(8) 0.67504(10) 0.67378(6) 0.0458(4) Uani 1 1 d . . . . .
O2 O 0.65661(10) 0.56675(9) 0.61009(9) 0.0661(5) Uani 1 1 d . . . . .
O3 O 0.72404(7) 0.68931(9) 0.60137(6) 0.0392(3) Uani 1 1 d . . . . .
O4 O 0.59760(9) 0.68589(14) 0.57435(7) 0.0689(6) Uani 1 1 d . . . . .
N1 N 0.50257(7) 0.45950(8) 0.74531(6) 0.0174(3) Uani 1 1 d . . . . .
N2 N 0.39659(7) 0.57745(8) 0.68355(6) 0.0208(3) Uani 1 1 d . . . . .
N3 N 0.36712(7) 0.57102(8) 0.80473(6) 0.0193(3) Uani 1 1 d . . . . .
H3 H 0.4141 0.5468 0.7879 0.023 Uiso 1 1 calc R . . . .
N4 N 0.45514(7) 0.43193(8) 0.86722(5) 0.0170(3) Uani 1 1 d . . . . .
C1 C 0.49193(8) 0.46605(10) 0.68054(7) 0.0210(3) Uani 1 1 d . . . . .
H1A H 0.5031 0.4120 0.6618 0.025 Uiso 1 1 calc R . . . .
H1B H 0.5273 0.5075 0.6643 0.025 Uiso 1 1 calc R . . . .
C2 C 0.41177(8) 0.49159(10) 0.66563(7) 0.0215(3) Uani 1 1 d . . . . .
H2A H 0.4036 0.4859 0.6224 0.026 Uiso 1 1 calc R . . . .
H2B H 0.3763 0.4541 0.6861 0.026 Uiso 1 1 calc R . . . .
C3 C 0.31850(8) 0.59054(11) 0.70061(7) 0.0234(3) Uani 1 1 d . . . . .
H3A H 0.2851 0.5636 0.6713 0.028 Uiso 1 1 calc R . . . .
H3B H 0.3073 0.6506 0.7007 0.028 Uiso 1 1 calc R . . . .
C4 C 0.30361(8) 0.55455(10) 0.76216(7) 0.0232(3) Uani 1 1 d . . . . .
H4A H 0.2569 0.5790 0.7782 0.028 Uiso 1 1 calc R . . . .
H4B H 0.2960 0.4940 0.7587 0.028 Uiso 1 1 calc R . . . .
C5 C 0.35081(9) 0.52930(10) 0.86334(7) 0.0214(3) Uani 1 1 d . . . . .
H5A H 0.2966 0.5336 0.8722 0.026 Uiso 1 1 calc R . . . .
H5B H 0.3787 0.5578 0.8953 0.026 Uiso 1 1 calc R . . . .
C6 C 0.37356(8) 0.43882(9) 0.86138(7) 0.0199(3) Uani 1 1 d . . . . .
H6A H 0.3488 0.4084 0.8940 0.024 Uiso 1 1 calc R . . . .
H6B H 0.3573 0.4140 0.8234 0.024 Uiso 1 1 calc R . . . .
C7 C 0.48721(8) 0.36365(9) 0.83245(7) 0.0185(3) Uani 1 1 d . . . . .
H7A H 0.4611 0.3117 0.8432 0.022 Uiso 1 1 calc R . . . .
H7B H 0.5407 0.3572 0.8432 0.022 Uiso 1 1 calc R . . . .
C8 C 0.48132(8) 0.37616(9) 0.76580(7) 0.0188(3) Uani 1 1 d . . . . .
H8A H 0.5138 0.3350 0.7459 0.023 Uiso 1 1 calc R . . . .
H8B H 0.4290 0.3650 0.7534 0.023 Uiso 1 1 calc R . . . .
C9 C 0.57798(8) 0.48483(9) 0.76564(7) 0.0176(3) Uani 1 1 d . . . . .
H9A H 0.5744 0.4994 0.8082 0.021 Uiso 1 1 calc R . . . .
H9B H 0.5920 0.5359 0.7441 0.021 Uiso 1 1 calc R . . . .
C10 C 0.64175(8) 0.42289(9) 0.75850(7) 0.0174(3) Uani 1 1 d . . . . .
C11 C 0.66277(8) 0.39179(10) 0.70307(7) 0.0196(3) Uani 1 1 d . . . . .
H11 H 0.6363 0.4088 0.6686 0.024 Uiso 1 1 calc R . . . .
C12 C 0.72172(8) 0.33641(9) 0.69784(7) 0.0213(3) Uani 1 1 d . . . . .
H12 H 0.7348 0.3151 0.6600 0.026 Uiso 1 1 calc R . . . .
C13 C 0.76191(8) 0.31176(10) 0.74753(8) 0.0239(3) Uani 1 1 d . . . . .
H13 H 0.8023 0.2738 0.7438 0.029 Uiso 1 1 calc R . . . .
C14 C 0.74263(9) 0.34311(10) 0.80262(7) 0.0246(3) Uani 1 1 d . . . . .
H14 H 0.7704 0.3273 0.8367 0.030 Uiso 1 1 calc R . . . .
C15 C 0.68248(8) 0.39791(10) 0.80811(7) 0.0210(3) Uani 1 1 d . . . . .
H15 H 0.6691 0.4184 0.8461 0.025 Uiso 1 1 calc R . . . .
C16 C 0.42582(9) 0.64061(10) 0.64199(7) 0.0247(3) Uani 1 1 d . . . . .
H16A H 0.4808 0.6337 0.6389 0.030 Uiso 1 1 calc R . . . .
H16B H 0.4163 0.6961 0.6591 0.030 Uiso 1 1 calc R . . . .
C17 C 0.39286(9) 0.63815(10) 0.58005(7) 0.0243(3) Uani 1 1 d . . . . .
C18 C 0.42667(10) 0.59129(12) 0.53571(8) 0.0316(4) Uani 1 1 d . . . . .
H18 H 0.4724 0.5633 0.5438 0.038 Uiso 1 1 calc R . . . .
C19 C 0.39481(11) 0.58482(13) 0.47986(8) 0.0373(4) Uani 1 1 d . . . . .
H19 H 0.4181 0.5516 0.4504 0.045 Uiso 1 1 calc R . . . .
C20 C 0.32902(11) 0.62681(12) 0.46713(8) 0.0356(4) Uani 1 1 d . . . . .
H20 H 0.3067 0.6217 0.4291 0.043 Uiso 1 1 calc R . . . .
C21 C 0.29595(10) 0.67610(11) 0.50974(8) 0.0316(4) Uani 1 1 d . . . . .
H21 H 0.2517 0.7063 0.5007 0.038 Uiso 1 1 calc R . . . .
C22 C 0.32758(9) 0.68152(10) 0.56607(8) 0.0264(4) Uani 1 1 d . . . . .
H22 H 0.3044 0.7152 0.5953 0.032 Uiso 1 1 calc R . . . .
C23 C 0.37846(9) 0.66319(10) 0.81265(8) 0.0244(3) Uani 1 1 d . . . . .
H23A H 0.3765 0.6901 0.7733 0.029 Uiso 1 1 calc R . . . .
H23B H 0.3366 0.6855 0.8366 0.029 Uiso 1 1 calc R . . . .
C24 C 0.45141(9) 0.68584(9) 0.84223(7) 0.0217(3) Uani 1 1 d . . . . .
C25 C 0.51890(9) 0.67716(10) 0.81151(8) 0.0261(4) Uani 1 1 d . . . . .
H25 H 0.5191 0.6542 0.7728 0.031 Uiso 1 1 calc R . . . .
C26 C 0.58570(10) 0.70206(11) 0.83756(9) 0.0329(4) Uani 1 1 d . . . . .
H26 H 0.6317 0.6947 0.8170 0.040 Uiso 1 1 calc R . . . .
C27 C 0.58562(10) 0.73752(11) 0.89337(9) 0.0358(4) Uani 1 1 d . . . . .
H27 H 0.6314 0.7552 0.9108 0.043 Uiso 1 1 calc R . . . .
C28 C 0.51875(11) 0.74733(11) 0.92398(9) 0.0342(4) Uani 1 1 d . . . . .
H28 H 0.5186 0.7718 0.9622 0.041 Uiso 1 1 calc R . . . .
C29 C 0.45186(10) 0.72098(10) 0.89826(8) 0.0276(4) Uani 1 1 d . . . . .
H29 H 0.4061 0.7272 0.9193 0.033 Uiso 1 1 calc R . . . .
C30 C 0.47507(8) 0.42344(10) 0.93012(7) 0.0207(3) Uani 1 1 d . . . . .
H30A H 0.4635 0.3664 0.9433 0.025 Uiso 1 1 calc R . . . .
H30B H 0.4440 0.4620 0.9538 0.025 Uiso 1 1 calc R . . . .
C31 C 0.55684(9) 0.44132(10) 0.94185(6) 0.0203(3) Uani 1 1 d . . . . .
C32 C 0.60415(9) 0.38196(11) 0.96592(7) 0.0254(3) Uani 1 1 d . . . . .
H32 H 0.5855 0.3280 0.9738 0.031 Uiso 1 1 calc R . . . .
C33 C 0.67890(10) 0.40074(11) 0.97866(8) 0.0304(4) Uani 1 1 d . . . . .
H33 H 0.7106 0.3600 0.9958 0.037 Uiso 1 1 calc R . . . .
C34 C 0.70671(10) 0.47896(11) 0.96617(8) 0.0308(4) Uani 1 1 d . . . . .
H34 H 0.7575 0.4920 0.9747 0.037 Uiso 1 1 calc R . . . .
C35 C 0.65992(9) 0.53818(11) 0.94112(7) 0.0266(4) Uani 1 1 d . . . . .
H35 H 0.6791 0.5916 0.9320 0.032 Uiso 1 1 calc R . . . .
C36 C 0.58541(9) 0.51978(10) 0.92935(7) 0.0216(3) Uani 1 1 d . . . . .
H36 H 0.5537 0.5609 0.9127 0.026 Uiso 1 1 calc R . . . .

loop_
_atom_site_aniso_label
_atom_site_aniso_U_11
_atom_site_aniso_U_22
_atom_site_aniso_U_33
_atom_site_aniso_U_23
_atom_site_aniso_U_13
_atom_site_aniso_U_12
Cl1 0.01869(17) 0.0269(2) 0.0282(2) -0.00382(16) -0.00230(14) -0.00058(15)
O1 0.0460(8) 0.0610(10) 0.0305(7) -0.0086(7) 0.0066(6) -0.0043(7)
O2 0.0662(11) 0.0286(8) 0.1033(15) -0.0177(9) 0.0236(10) -0.0120(7)
O3 0.0257(6) 0.0448(8) 0.0470(8) -0.0061(6) 0.0034(6) -0.0113(6)
O4 0.0361(8) 0.1222(17) 0.0483(10) 0.0197(10) -0.0141(7) 0.0156(9)
N1 0.0164(6) 0.0195(6) 0.0162(6) 0.0001(5) -0.0007(5) -0.0009(5)
N2 0.0172(6) 0.0247(7) 0.0204(7) 0.0026(5) -0.0003(5) 0.0001(5)
N3 0.0186(6) 0.0200(7) 0.0194(6) 0.0007(5) 0.0008(5) 0.0027(5)
N4 0.0165(6) 0.0185(6) 0.0158(6) -0.0009(5) 0.0006(5) -0.0006(5)
C1 0.0211(7) 0.0261(8) 0.0159(7) -0.0004(6) 0.0011(6) 0.0014(6)
C2 0.0205(7) 0.0250(8) 0.0189(8) 0.0000(6) -0.0020(6) -0.0008(6)
C3 0.0183(7) 0.0287(8) 0.0232(8) 0.0026(7) -0.0022(6) 0.0025(6)
C4 0.0163(7) 0.0292(8) 0.0240(8) 0.0015(7) -0.0010(6) 0.0010(6)
C5 0.0202(7) 0.0246(8) 0.0195(7) 0.0005(6) 0.0033(6) 0.0025(6)
C6 0.0160(7) 0.0224(8) 0.0214(8) 0.0012(6) 0.0018(6) -0.0019(6)
C7 0.0196(7) 0.0157(7) 0.0203(8) 0.0000(6) 0.0008(6) -0.0014(6)
C8 0.0196(7) 0.0180(7) 0.0187(7) -0.0026(6) 0.0008(6) -0.0014(6)
C9 0.0166(7) 0.0187(7) 0.0176(7) -0.0017(6) -0.0003(5) -0.0008(6)
C10 0.0155(7) 0.0166(7) 0.0201(7) 0.0002(6) 0.0010(5) -0.0028(5)
C11 0.0190(7) 0.0212(8) 0.0187(7) -0.0003(6) -0.0003(6) -0.0019(6)
C12 0.0203(7) 0.0199(8) 0.0239(8) -0.0038(6) 0.0048(6) -0.0039(6)
C13 0.0178(7) 0.0200(8) 0.0338(9) 0.0028(7) 0.0040(6) 0.0010(6)
C14 0.0188(7) 0.0284(9) 0.0267(8) 0.0077(7) -0.0007(6) 0.0005(6)
C15 0.0192(7) 0.0246(8) 0.0191(8) 0.0002(6) 0.0011(6) -0.0013(6)
C16 0.0220(8) 0.0270(8) 0.0252(9) 0.0031(7) -0.0012(6) -0.0047(6)
C17 0.0245(8) 0.0247(8) 0.0237(8) 0.0062(7) 0.0011(6) -0.0068(6)
C18 0.0300(9) 0.0382(10) 0.0265(9) 0.0070(8) 0.0057(7) 0.0004(8)
C19 0.0421(11) 0.0466(12) 0.0232(9) 0.0021(8) 0.0084(8) -0.0033(9)
C20 0.0409(10) 0.0448(11) 0.0210(9) 0.0096(8) -0.0009(7) -0.0147(9)
C21 0.0284(9) 0.0336(10) 0.0328(10) 0.0157(8) -0.0033(7) -0.0075(7)
C22 0.0275(8) 0.0239(8) 0.0278(9) 0.0065(7) 0.0017(7) -0.0025(7)
C23 0.0268(8) 0.0187(8) 0.0277(9) 0.0005(6) -0.0008(7) 0.0040(6)
C24 0.0260(8) 0.0143(7) 0.0249(8) 0.0026(6) 0.0014(6) 0.0016(6)
C25 0.0318(9) 0.0177(8) 0.0289(9) 0.0038(7) 0.0072(7) 0.0030(6)
C26 0.0270(9) 0.0250(9) 0.0468(11) 0.0112(8) 0.0069(8) -0.0005(7)
C27 0.0329(9) 0.0228(9) 0.0516(12) 0.0079(8) -0.0096(8) -0.0094(7)
C28 0.0463(11) 0.0241(9) 0.0322(10) -0.0028(7) -0.0053(8) -0.0037(8)
C29 0.0323(9) 0.0215(8) 0.0290(9) -0.0008(7) 0.0043(7) 0.0010(7)
C30 0.0219(7) 0.0243(8) 0.0159(7) 0.0009(6) 0.0027(6) -0.0019(6)
C31 0.0235(7) 0.0246(8) 0.0127(7) -0.0028(6) 0.0004(6) -0.0011(6)
C32 0.0308(9) 0.0242(8) 0.0212(8) 0.0005(6) -0.0033(7) -0.0005(7)
C33 0.0310(9) 0.0332(10) 0.0271(9) -0.0013(7) -0.0108(7) 0.0046(7)
C34 0.0255(8) 0.0363(10) 0.0307(9) -0.0086(8) -0.0075(7) -0.0021(7)
C35 0.0285(8) 0.0264(8) 0.0249(8) -0.0043(7) -0.0008(7) -0.0053(7)
C36 0.0255(8) 0.0223(8) 0.0169(7) -0.0022(6) 0.0002(6) 0.0010(6)

loop_
_atom_type_symbol
_atom_type_description
_atom_type_scat_dispersion_real
_atom_type_scat_dispersion_imag
_atom_type_scat_source
C C 0.0033 0.0016 'International Tables Vol C Tables 4.2.6.8 and 6.1.1.4'
H H 0.0000 0.0000 'International Tables Vol C Tables 4.2.6.8 and 6.1.1.4'
Cl Cl 0.1484 0.1585 'International Tables Vol C Tables 4.2.6.8 and 6.1.1.4'
N N 0.0061 0.0033 'International Tables Vol C Tables 4.2.6.8 and 6.1.1.4'
O O 0.0106 0.0060 'International Tables Vol C Tables 4.2.6.8 and 6.1.1.4'

loop_
_geom_angle_atom_site_label_1
_geom_angle_atom_site_label_2
_geom_angle_atom_site_label_3
_geom_angle
_geom_angle_site_symmetry_1
_geom_angle_site_symmetry_3
O1 Cl1 O3 110.11(8) . .
O2 Cl1 O1 107.80(10) . .
O2 Cl1 O3 108.53(9) . .
O4 Cl1 O1 109.28(10) . .
O4 Cl1 O2 110.85(13) . .
O4 Cl1 O3 110.23(10) . .
C1 N1 C9 113.82(12) . .
C8 N1 C1 110.05(12) . .
C8 N1 C9 112.92(12) . .
C2 N2 C16 114.25(12) . .
C3 N2 C2 112.64(12) . .
C3 N2 C16 113.77(13) . .
C4 N3 H3 108.6 . .
C4 N3 C5 109.50(12) . .
C4 N3 C23 110.43(12) . .
C5 N3 H3 108.6 . .
C5 N3 C23 111.15(12) . .
C23 N3 H3 108.6 . .
C6 N4 C7 113.29(12) . .
C6 N4 C30 109.52(12) . .
C7 N4 C30 110.59(12) . .
N1 C1 H1A 109.4 . .
N1 C1 H1B 109.4 . .
N1 C1 C2 110.97(12) . .
H1A C1 H1B 108.0 . .
C2 C1 H1A 109.4 . .
C2 C1 H1B 109.4 . .
N2 C2 C1 111.53(13) . .
N2 C2 H2A 109.3 . .
N2 C2 H2B 109.3 . .
C1 C2 H2A 109.3 . .
C1 C2 H2B 109.3 . .
H2A C2 H2B 108.0 . .
N2 C3 H3A 109.6 . .
N2 C3 H3B 109.6 . .
N2 C3 C4 110.48(12) . .
H3A C3 H3B 108.1 . .
C4 C3 H3A 109.6 . .
C4 C3 H3B 109.6 . .
N3 C4 C3 112.40(12) . .
N3 C4 H4A 109.1 . .
N3 C4 H4B 109.1 . .
C3 C4 H4A 109.1 . .
C3 C4 H4B 109.1 . .
H4A C4 H4B 107.9 . .
N3 C5 H5A 109.5 . .
N3 C5 H5B 109.5 . .
N3 C5 C6 110.62(12) . .
H5A C5 H5B 108.1 . .
C6 C5 H5A 109.5 . .
C6 C5 H5B 109.5 . .
N4 C6 C5 109.64(12) . .
N4 C6 H6A 109.7 . .
N4 C6 H6B 109.7 . .
C5 C6 H6A 109.7 . .
C5 C6 H6B 109.7 . .
H6A C6 H6B 108.2 . .
N4 C7 H7A 108.8 . .
N4 C7 H7B 108.8 . .
N4 C7 C8 113.67(12) . .
H7A C7 H7B 107.7 . .
C8 C7 H7A 108.8 . .
C8 C7 H7B 108.8 . .
N1 C8 C7 114.46(12) . .
N1 C8 H8A 108.6 . .
N1 C8 H8B 108.6 . .
C7 C8 H8A 108.6 . .
C7 C8 H8B 108.6 . .
H8A C8 H8B 107.6 . .
N1 C9 H9A 107.9 . .
N1 C9 H9B 107.9 . .
N1 C9 C10 117.68(12) . .
H9A C9 H9B 107.2 . .
C10 C9 H9A 107.9 . .
C10 C9 H9B 107.9 . .
C11 C10 C9 122.03(13) . .
C15 C10 C9 119.61(13) . .
C15 C10 C11 118.33(14) . .
C10 C11 H11 119.6 . .
C12 C11 C10 120.74(14) . .
C12 C11 H11 119.6 . .
C11 C12 H12 119.7 . .
C11 C12 C13 120.52(15) . .
C13 C12 H12 119.7 . .
C12 C13 H13 120.3 . .
C14 C13 C12 119.44(14) . .
C14 C13 H13 120.3 . .
C13 C14 H14 119.9 . .
C13 C14 C15 120.13(15) . .
C15 C14 H14 119.9 . .
C10 C15 C14 120.83(15) . .
C10 C15 H15 119.6 . .
C14 C15 H15 119.6 . .
N2 C16 H16A 108.4 . .
N2 C16 H16B 108.4 . .
N2 C16 C17 115.42(13) . .
H16A C16 H16B 107.5 . .
C17 C16 H16A 108.4 . .
C17 C16 H16B 108.4 . .
C18 C17 C16 120.59(15) . .
C18 C17 C22 118.15(16) . .
C22 C17 C16 121.25(15) . .
C17 C18 H18 119.4 . .
C19 C18 C17 121.13(17) . .
C19 C18 H18 119.4 . .
C18 C19 H19 120.0 . .
C20 C19 C18 119.92(18) . .
C20 C19 H19 120.0 . .
C19 C20 H20 120.0 . .
C21 C20 C19 119.96(17) . .
C21 C20 H20 120.0 . .
C20 C21 H21 120.0 . .
C20 C21 C22 119.92(17) . .
C22 C21 H21 120.0 . .
C17 C22 H22 119.6 . .
C21 C22 C17 120.85(17) . .
C21 C22 H22 119.6 . .
N3 C23 H23A 108.8 . .
N3 C23 H23B 108.8 . .
H23A C23 H23B 107.7 . .
C24 C23 N3 113.99(13) . .
C24 C23 H23A 108.8 . .
C24 C23 H23B 108.8 . .
C25 C24 C23 119.99(15) . .
C29 C24 C23 120.57(15) . .
C29 C24 C25 119.28(16) . .
C24 C25 H25 120.0 . .
C26 C25 C24 120.05(16) . .
C26 C25 H25 120.0 . .
C25 C26 H26 119.9 . .
C27 C26 C25 120.30(17) . .
C27 C26 H26 119.9 . .
C26 C27 H27 120.0 . .
C26 C27 C28 120.10(17) . .
C28 C27 H27 120.0 . .
C27 C28 H28 120.2 . .
C27 C28 C29 119.58(17) . .
C29 C28 H28 120.2 . .
C24 C29 C28 120.68(17) . .
C24 C29 H29 119.7 . .
C28 C29 H29 119.7 . .
N4 C30 H30A 109.1 . .
N4 C30 H30B 109.1 . .
N4 C30 C31 112.65(12) . .
H30A C30 H30B 107.8 . .
C31 C30 H30A 109.1 . .
C31 C30 H30B 109.1 . .
C32 C31 C30 121.58(14) . .
C32 C31 C36 119.00(15) . .
C36 C31 C30 119.41(14) . .
C31 C32 H32 119.6 . .
C31 C32 C33 120.71(16) . .
C33 C32 H32 119.6 . .
C32 C33 H33 120.1 . .
C34 C33 C32 119.83(16) . .
C34 C33 H33 120.1 . .
C33 C34 H34 120.2 . .
C33 C34 C35 119.69(16) . .
C35 C34 H34 120.2 . .
C34 C35 H35 119.8 . .
C36 C35 C34 120.37(16) . .
C36 C35 H35 119.8 . .
C31 C36 H36 119.8 . .
C35 C36 C31 120.39(15) . .
C35 C36 H36 119.8 . .

loop_
_geom_bond_atom_site_label_1
_geom_bond_atom_site_label_2
_geom_bond_distance
_geom_bond_site_symmetry_2
Cl1 O1 1.4372(14) .
Cl1 O2 1.4271(15) .
Cl1 O3 1.4373(13) .
Cl1 O4 1.4115(15) .
N1 C1 1.4782(19) .
N1 C8 1.4730(19) .
N1 C9 1.4790(18) .
N2 C2 1.470(2) .
N2 C3 1.4605(19) .
N2 C16 1.481(2) .
N3 H3 1.0000 .
N3 C4 1.5091(19) .
N3 C5 1.5129(19) .
N3 C23 1.513(2) .
N4 C6 1.4654(18) .
N4 C7 1.4697(19) .
N4 C30 1.4700(19) .
C1 H1A 0.9900 .
C1 H1B 0.9900 .
C1 C2 1.526(2) .
C2 H2A 0.9900 .
C2 H2B 0.9900 .
C3 H3A 0.9900 .
C3 H3B 0.9900 .
C3 C4 1.529(2) .
C4 H4A 0.9900 .
C4 H4B 0.9900 .
C5 H5A 0.9900 .
C5 H5B 0.9900 .
C5 C6 1.517(2) .
C6 H6A 0.9900 .
C6 H6B 0.9900 .
C7 H7A 0.9900 .
C7 H7B 0.9900 .
C7 C8 1.522(2) .
C8 H8A 0.9900 .
C8 H8B 0.9900 .
C9 H9A 0.9900 .
C9 H9B 0.9900 .
C9 C10 1.524(2) .
C10 C11 1.399(2) .
C10 C15 1.394(2) .
C11 H11 0.9500 .
C11 C12 1.386(2) .
C12 H12 0.9500 .
C12 C13 1.389(2) .
C13 H13 0.9500 .
C13 C14 1.386(2) .
C14 H14 0.9500 .
C14 C15 1.396(2) .
C15 H15 0.9500 .
C16 H16A 0.9900 .
C16 H16B 0.9900 .
C16 C17 1.517(2) .
C17 C18 1.392(2) .
C17 C22 1.395(2) .
C18 H18 0.9500 .
C18 C19 1.387(3) .
C19 H19 0.9500 .
C19 C20 1.386(3) .
C20 H20 0.9500 .
C20 C21 1.381(3) .
C21 H21 0.9500 .
C21 C22 1.394(2) .
C22 H22 0.9500 .
C23 H23A 0.9900 .
C23 H23B 0.9900 .
C23 C24 1.508(2) .
C24 C25 1.396(2) .
C24 C29 1.386(2) .
C25 H25 0.9500 .
C25 C26 1.388(3) .
C26 H26 0.9500 .
C26 C27 1.384(3) .
C27 H27 0.9500 .
C27 C28 1.387(3) .
C28 H28 0.9500 .
C28 C29 1.393(3) .
C29 H29 0.9500 .
C30 H30A 0.9900 .
C30 H30B 0.9900 .
C30 C31 1.510(2) .
C31 C32 1.388(2) .
C31 C36 1.395(2) .
C32 H32 0.9500 .
C32 C33 1.397(2) .
C33 H33 0.9500 .
C33 C34 1.386(3) .
C34 H34 0.9500 .
C34 C35 1.390(2) .
C35 H35 0.9500 .
C35 C36 1.388(2) .
C36 H36 0.9500 .

loop_
_geom_hbond_atom_site_label_D
_geom_hbond_atom_site_label_H
_geom_hbond_atom_site_label_A
_geom_hbond_distance_DH
_geom_hbond_distance_HA
_geom_hbond_distance_DA
_geom_hbond_angle_DHA
_geom_hbond_site_symmetry_A
N3 H3 N1 1.00 2.32 3.2987(18) 164.5 .
